data_7060338
loop_
_publ_author_name
'Ertler, Daniel'
'Kuntze-Fechner, Maximilian W.'
'D\"urr, Simon'
'Lubitz, Katharina'
'Radius, Udo'

_publ_section_title
;
 C--F bond activation of perfluorinated arenes using NHC-stabilized cobalt
 half-sandwich complexes
;
_journal_issue 33
_journal_name_full 'New Journal of Chemistry'
_journal_page_first 14999
_journal_page_last 15016
_journal_paper_doi 10.1039/D0NJ06137A
_journal_volume 45
_journal_year 2021
_chemical_formula_moiety 'C24 H43 Co N2 Si'
_chemical_formula_sum 'C24 H43 Co N2 Si'
_chemical_formula_weight 446.62
_space_group_crystal_system tetragonal
_space_group_IT_number 88
_space_group_name_Hall '-I 4ad'
_space_group_name_H-M_alt 'I 41/a :2'
_atom_sites_solution_hydrogens geom
_audit_creation_method SHELXL-2018/1
_audit_update_record
;
2020-12-15 deposited with the CCDC.	2021-01-12 downloaded from the CCDC.
;
_cell_angle_alpha 90
_cell_angle_beta 90
_cell_angle_gamma 90
_cell_formula_units_Z 16
_cell_length_a 17.2939(14)
_cell_length_b 17.2939(14)
_cell_length_c 34.055(3)
_cell_measurement_reflns_used 9814
_cell_measurement_temperature 173(2)
_cell_measurement_theta_max 25.80
_cell_measurement_theta_min 2.36
_cell_volume 10185.1(15)
_computing_cell_refinement 'Saint-NT v. 7.23'
_computing_data_collection 'Smart-NT v. 5.63'
_computing_data_reduction 'Saint-NT v. 7.23'
_computing_structure_refinement 'SHELXL-2018/1 (Sheldrick, 2018)'
_diffrn_ambient_temperature 173(2)
_diffrn_measured_fraction_theta_full 1.000
_diffrn_measured_fraction_theta_max 0.997
_diffrn_measurement_device_type 'CCD area detector'
_diffrn_measurement_method 'phi and omega scans'
_diffrn_radiation_monochromator graphite
_diffrn_radiation_source 'fine-focus sealed tube'
_diffrn_radiation_type MoK\a
_diffrn_radiation_wavelength 0.71073
_diffrn_reflns_av_R_equivalents 0.0000
_diffrn_reflns_av_sigmaI/netI 0.0215
_diffrn_reflns_av_unetI/netI 0.0215
_diffrn_reflns_Laue_measured_fraction_full 1.000
_diffrn_reflns_Laue_measured_fraction_max 0.997
_diffrn_reflns_limit_h_max 15
_diffrn_reflns_limit_h_min -14
_diffrn_reflns_limit_k_max 21
_diffrn_reflns_limit_k_min 0
_diffrn_reflns_limit_l_max 42
_diffrn_reflns_limit_l_min 0
_diffrn_reflns_number 5045
_diffrn_reflns_point_group_measured_fraction_full 1.000
_diffrn_reflns_point_group_measured_fraction_max 0.997
_diffrn_reflns_theta_full 26.000
_diffrn_reflns_theta_max 26.104
_diffrn_reflns_theta_min 1.321
_exptl_absorpt_coefficient_mu 0.732
_exptl_absorpt_correction_T_max 0.75
_exptl_absorpt_correction_T_min 0.61
_exptl_absorpt_correction_type multi-scan
_exptl_absorpt_process_details 'SadAbs-2008/1 (Bruker, 2008)'
_exptl_crystal_colour brown
_exptl_crystal_density_diffrn 1.165
_exptl_crystal_density_method 'not measured'
_exptl_crystal_description block
_exptl_crystal_F_000 3872
_exptl_crystal_size_max 0.27
_exptl_crystal_size_mid 0.21
_exptl_crystal_size_min 0.08
_refine_diff_density_max 0.332
_refine_diff_density_min -0.186
_refine_diff_density_rms 0.053
_refine_ls_extinction_method none
_refine_ls_goodness_of_fit_ref 1.072
_refine_ls_hydrogen_treatment constr
_refine_ls_matrix_type full
_refine_ls_number_parameters 265
_refine_ls_number_reflns 5045
_refine_ls_number_restraints 0
_refine_ls_restrained_S_all 1.072
_refine_ls_R_factor_all 0.0401
_refine_ls_R_factor_gt 0.0323
_refine_ls_shift/su_max 0.002
_refine_ls_shift/su_mean 0.000
_refine_ls_structure_factor_coef Fsqd
_refine_ls_weighting_details 'w=1/[\s^2^(Fo^2^)+(0.0461P)^2^+7.1113P] where P=(Fo^2^+2Fc^2^)/3'
_refine_ls_weighting_scheme calc
_refine_ls_wR_factor_gt 0.0815
_refine_ls_wR_factor_ref 0.0857
_reflns_Friedel_coverage 0.000
_reflns_number_gt 4321
_reflns_number_total 5045
_reflns_threshold_expression 'I > 2\s(I)'
_cod_data_source_file d0nj06137a2.cif
_cod_data_source_block compound_6
_cod_depositor_comments 'Adding full bibliography for 7060330--7060340.cif.'
_cod_original_cell_volume 10185.2(18)
_cod_original_sg_symbol_H-M 'I 41/a'
_cod_database_code 7060338
_shelx_shelxl_version_number 2018/1
_shelx_space_group_comment
;
The symmetry employed for this shelxl refinement is uniquely defined
by the following loop, which should always be used as a source of
symmetry information in preference to the above space-group names.
They are only intended as comments.
;

loop_
_space_group_symop_operation_xyz
'x, y, z'
'-x+1/2, -y, z+1/2'
'-y+3/4, x+1/4, z+1/4'
'y+3/4, -x+3/4, z+3/4'
'x+1/2, y+1/2, z+1/2'
'-x+1, -y+1/2, z+1'
'-y+5/4, x+3/4, z+3/4'
'y+5/4, -x+5/4, z+5/4'
'-x, -y, -z'
'x-1/2, y, -z-1/2'
'y-3/4, -x-1/4, -z-1/4'
'-y-3/4, x-3/4, -z-3/4'
'-x+1/2, -y+1/2, -z+1/2'
'x, y+1/2, -z'
'y-1/4, -x+1/4, -z+1/4'
'-y-1/4, x-1/4, -z-1/4'

loop_
_atom_site_label
_atom_site_type_symbol
_atom_site_fract_x
_atom_site_fract_y
_atom_site_fract_z
_atom_site_U_iso_or_equiv
_atom_site_adp_type
_atom_site_occupancy
_atom_site_site_symmetry_order
_atom_site_calc_flag
_atom_site_refinement_flags_posn
_atom_site_refinement_flags_adp
_atom_site_refinement_flags_occupancy
_atom_site_disorder_assembly
_atom_site_disorder_group
Co Co 0.72738(2) 0.49021(2) 0.05906(2) 0.02132(8) Uani 1 1 d . . . . .
Si Si 0.62044(3) 0.36223(3) 0.11709(2) 0.02940(13) Uani 1 1 d . . . . .
C1 C 0.76840(10) 0.39453(10) 0.03897(5) 0.0240(4) Uani 1 1 d . . . . .
N1 N 0.84122(9) 0.36558(9) 0.04643(5) 0.0304(3) Uani 1 1 d . . . . .
N2 N 0.73640(8) 0.33767(8) 0.01607(4) 0.0270(3) Uani 1 1 d . . . . .
C2 C 0.85145(11) 0.29390(12) 0.02959(7) 0.0395(5) Uani 1 1 d . . . . .
H2A H 0.896567 0.262732 0.031210 0.047 Uiso 1 1 calc R U . . .
C3 C 0.78639(11) 0.27632(11) 0.01060(6) 0.0358(4) Uani 1 1 d . . . . .
H3A H 0.776350 0.230466 -0.003895 0.043 Uiso 1 1 calc R U . . .
C4 C 0.90388(11) 0.40829(12) 0.06580(6) 0.0379(5) Uani 1 1 d . . . . .
H4A H 0.882660 0.459048 0.074843 0.045 Uiso 1 1 calc R U . . .
C5 C 0.96859(12) 0.42453(14) 0.03652(9) 0.0590(7) Uani 1 1 d . . . . .
H5A H 0.947238 0.450792 0.013436 0.089 Uiso 1 1 calc R U . . .
H5B H 0.992436 0.375645 0.028442 0.089 Uiso 1 1 calc R U . . .
H5C H 1.007685 0.457595 0.048849 0.089 Uiso 1 1 calc R U . . .
C6 C 0.93407(14) 0.36509(13) 0.10169(8) 0.0560(7) Uani 1 1 d . . . . .
H6A H 0.890938 0.353432 0.119391 0.084 Uiso 1 1 calc R U . . .
H6B H 0.972031 0.397320 0.115425 0.084 Uiso 1 1 calc R U . . .
H6C H 0.958640 0.316762 0.093323 0.084 Uiso 1 1 calc R U . . .
C7 C 0.65997(11) 0.34107(11) -0.00266(5) 0.0310(4) Uani 1 1 d . . . . .
H7A H 0.631821 0.387490 0.007447 0.037 Uiso 1 1 calc R U . . .
C8 C 0.61245(12) 0.26899(12) 0.00680(7) 0.0436(5) Uani 1 1 d . . . . .
H8A H 0.608568 0.262938 0.035348 0.065 Uiso 1 1 calc R U . . .
H8B H 0.637774 0.223415 -0.004470 0.065 Uiso 1 1 calc R U . . .
H8C H 0.560533 0.274376 -0.004395 0.065 Uiso 1 1 calc R U . . .
C9 C 0.66937(14) 0.34897(14) -0.04708(6) 0.0458(5) Uani 1 1 d . . . . .
H9A H 0.703100 0.393044 -0.052906 0.069 Uiso 1 1 calc R U . . .
H9B H 0.618619 0.357342 -0.059155 0.069 Uiso 1 1 calc R U . . .
H9C H 0.692432 0.301607 -0.057685 0.069 Uiso 1 1 calc R U . . .
C11 C 0.72107(11) 0.60925(10) 0.07018(5) 0.0313(4) Uani 1 1 d . . . . .
C12 C 0.65246(11) 0.58549(10) 0.04990(6) 0.0304(4) Uani 1 1 d . . . . .
C13 C 0.67380(10) 0.55556(10) 0.01319(5) 0.0273(4) Uani 1 1 d . . . . .
C14 C 0.75670(10) 0.55941(10) 0.01072(5) 0.0255(4) Uani 1 1 d . . . . .
C15 C 0.78564(10) 0.59400(10) 0.04569(5) 0.0273(4) Uani 1 1 d . . . . .
C16 C 0.72323(16) 0.64863(13) 0.10940(6) 0.0517(6) Uani 1 1 d . . . . .
H16A H 0.706103 0.702348 0.106499 0.078 Uiso 1 1 calc R U . . .
H16B H 0.776168 0.647729 0.119652 0.078 Uiso 1 1 calc R U . . .
H16C H 0.688823 0.621561 0.127669 0.078 Uiso 1 1 calc R U . . .
C17 C 0.57107(13) 0.59732(13) 0.06426(8) 0.0496(6) Uani 1 1 d . . . . .
H17A H 0.552173 0.647820 0.055408 0.074 Uiso 1 1 calc R U . . .
H17B H 0.570279 0.595377 0.093018 0.074 Uiso 1 1 calc R U . . .
H17C H 0.537736 0.556476 0.053713 0.074 Uiso 1 1 calc R U . . .
C18 C 0.61938(13) 0.53875(13) -0.02016(7) 0.0453(5) Uani 1 1 d . . . . .
H18A H 0.601455 0.587515 -0.031655 0.068 Uiso 1 1 calc R U . . .
H18B H 0.574909 0.509438 -0.010336 0.068 Uiso 1 1 calc R U . . .
H18C H 0.646294 0.508349 -0.040234 0.068 Uiso 1 1 calc R U . . .
C19 C 0.80348(12) 0.53984(12) -0.02492(6) 0.0394(5) Uani 1 1 d . . . . .
H19A H 0.799253 0.581821 -0.044131 0.059 Uiso 1 1 calc R U . . .
H19B H 0.784018 0.491780 -0.036536 0.059 Uiso 1 1 calc R U . . .
H19C H 0.857775 0.533102 -0.017429 0.059 Uiso 1 1 calc R U . . .
C20 C 0.86822(12) 0.61585(12) 0.05377(7) 0.0425(5) Uani 1 1 d . . . . .
H20A H 0.876905 0.669588 0.045768 0.064 Uiso 1 1 calc R U . . .
H20B H 0.902752 0.581768 0.038903 0.064 Uiso 1 1 calc R U . . .
H20C H 0.878850 0.610453 0.081900 0.064 Uiso 1 1 calc R U . . .
C21 C 0.75433(11) 0.46266(11) 0.11417(5) 0.0335(4) Uani 1 1 d . . . . .
H21A H 0.784759 0.414739 0.117930 0.040 Uiso 1 1 calc R U . . .
H21B H 0.770832 0.505687 0.131411 0.040 Uiso 1 1 calc R U . . .
C22 C 0.67288(11) 0.45337(11) 0.10862(5) 0.0308(4) Uani 1 1 d . . . . .
H22A H 0.644477 0.497329 0.121109 0.037 Uiso 1 1 calc R U . . .
C23 C 0.52863(12) 0.36354(13) 0.08799(7) 0.0446(5) Uani 1 1 d . . . . .
H23A H 0.496713 0.407373 0.096350 0.067 Uiso 1 1 calc R U . . .
H23B H 0.500284 0.315236 0.092381 0.067 Uiso 1 1 calc R U . . .
H23C H 0.540825 0.368684 0.060012 0.067 Uiso 1 1 calc R U . . .
C24 C 0.59100(15) 0.35600(14) 0.17018(6) 0.0521(6) Uani 1 1 d . . . . .
H24A H 0.559402 0.401080 0.177003 0.078 Uiso 1 1 calc R U . . .
H24B H 0.637313 0.354987 0.186750 0.078 Uiso 1 1 calc R U . . .
H24C H 0.560950 0.308694 0.174427 0.078 Uiso 1 1 calc R U . . .
C25 C 0.68169(12) 0.27448(11) 0.10873(6) 0.0372(4) Uani 1 1 d . . . . .
H25A H 0.719315 0.269541 0.130104 0.056 Uiso 1 1 calc R U . . .
H25B H 0.709104 0.279568 0.083677 0.056 Uiso 1 1 calc R U . . .
H25C H 0.648721 0.228418 0.108035 0.056 Uiso 1 1 calc R U . . .

loop_
_atom_site_aniso_label
_atom_site_aniso_U_11
_atom_site_aniso_U_22
_atom_site_aniso_U_33
_atom_site_aniso_U_23
_atom_site_aniso_U_13
_atom_site_aniso_U_12
Co 0.02294(13) 0.02008(13) 0.02094(13) 0.00198(9) -0.00192(9) -0.00256(9)
Si 0.0290(3) 0.0286(3) 0.0306(3) 0.0032(2) 0.0047(2) -0.0030(2)
C1 0.0234(8) 0.0237(8) 0.0249(8) 0.0056(7) 0.0018(7) -0.0032(7)
N1 0.0235(8) 0.0255(8) 0.0422(9) 0.0078(7) 0.0010(7) 0.0015(6)
N2 0.0274(8) 0.0239(7) 0.0297(8) -0.0017(6) 0.0029(6) -0.0004(6)
C2 0.0310(10) 0.0310(10) 0.0566(13) 0.0054(9) 0.0097(9) 0.0075(8)
C3 0.0400(11) 0.0257(9) 0.0417(11) -0.0022(8) 0.0101(9) 0.0039(8)
C4 0.0224(9) 0.0324(10) 0.0589(13) 0.0157(9) -0.0068(9) -0.0042(8)
C5 0.0281(11) 0.0477(14) 0.101(2) 0.0165(14) 0.0120(12) -0.0041(10)
C6 0.0400(12) 0.0426(13) 0.0855(18) 0.0248(12) -0.0300(12) -0.0066(10)
C7 0.0294(9) 0.0310(10) 0.0326(10) -0.0067(8) -0.0018(8) -0.0036(8)
C8 0.0399(12) 0.0399(12) 0.0511(13) -0.0106(10) 0.0021(10) -0.0131(9)
C9 0.0508(13) 0.0533(14) 0.0333(11) -0.0066(10) -0.0057(9) -0.0039(11)
C11 0.0458(11) 0.0194(9) 0.0285(9) 0.0015(7) 0.0002(8) -0.0038(8)
C12 0.0312(10) 0.0220(9) 0.0379(10) 0.0054(7) 0.0033(8) 0.0025(7)
C13 0.0273(9) 0.0235(9) 0.0309(9) 0.0047(7) -0.0073(7) -0.0001(7)
C14 0.0295(9) 0.0219(8) 0.0250(9) 0.0063(7) -0.0014(7) -0.0001(7)
C15 0.0321(10) 0.0213(8) 0.0285(9) 0.0065(7) -0.0063(7) -0.0046(7)
C16 0.0891(19) 0.0314(11) 0.0346(11) -0.0065(9) 0.0048(11) -0.0086(11)
C17 0.0393(12) 0.0383(12) 0.0711(16) 0.0089(11) 0.0162(11) 0.0095(9)
C18 0.0445(12) 0.0421(12) 0.0494(13) 0.0049(10) -0.0236(10) -0.0009(9)
C19 0.0460(12) 0.0417(12) 0.0305(10) 0.0043(9) 0.0080(9) 0.0022(9)
C20 0.0383(11) 0.0329(11) 0.0563(13) 0.0125(10) -0.0172(10) -0.0127(9)
C21 0.0439(11) 0.0342(10) 0.0224(9) 0.0065(8) -0.0060(8) -0.0103(8)
C22 0.0392(11) 0.0285(9) 0.0247(9) 0.0024(7) 0.0064(8) -0.0036(8)
C23 0.0307(11) 0.0422(12) 0.0609(14) -0.0075(10) -0.0011(10) 0.0046(9)
C24 0.0674(16) 0.0500(13) 0.0389(12) 0.0024(10) 0.0199(11) -0.0139(11)
C25 0.0376(11) 0.0321(10) 0.0420(11) 0.0098(9) 0.0025(9) 0.0013(8)

loop_
_atom_type_symbol
_atom_type_description
_atom_type_scat_dispersion_real
_atom_type_scat_dispersion_imag
_atom_type_scat_source
C C 0.0033 0.0016 'International Tables Vol C Tables 4.2.6.8 and 6.1.1.4'
H H 0.0000 0.0000 'International Tables Vol C Tables 4.2.6.8 and 6.1.1.4'
N N 0.0061 0.0033 'International Tables Vol C Tables 4.2.6.8 and 6.1.1.4'
Si Si 0.0817 0.0704 'International Tables Vol C Tables 4.2.6.8 and 6.1.1.4'
Co Co 0.3494 0.9721 'International Tables Vol C Tables 4.2.6.8 and 6.1.1.4'

loop_
_geom_angle_atom_site_label_1
_geom_angle_atom_site_label_2
_geom_angle_atom_site_label_3
_geom_angle
_geom_angle_site_symmetry_1
_geom_angle_site_symmetry_3
_geom_angle_publ_flag
C1 Co C21 92.47(8) . . ?
C1 Co C22 101.32(7) . . ?
C21 Co C22 41.59(8) . . ?
C1 Co C11 158.00(7) . . ?
C21 Co C11 94.40(8) . . ?
C22 Co C11 97.66(7) . . ?
C1 Co C14 97.03(7) . . ?
C21 Co C14 145.03(7) . . ?
C22 Co C14 160.27(7) . . ?
C11 Co C14 66.05(7) . . ?
C1 Co C15 118.61(7) . . ?
C21 Co C15 107.18(7) . . ?
C22 Co C15 131.82(7) . . ?
C11 Co C15 39.44(7) . . ?
C14 Co C15 39.56(7) . . ?
C1 Co C12 147.24(7) . . ?
C21 Co C12 117.88(8) . . ?
C22 Co C12 94.71(7) . . ?
C11 Co C12 39.74(7) . . ?
C14 Co C12 65.71(7) . . ?
C15 Co C12 66.32(7) . . ?
C1 Co C13 110.74(7) . . ?
C21 Co C13 156.33(8) . . ?
C22 Co C13 124.77(7) . . ?
C11 Co C13 65.83(7) . . ?
C14 Co C13 39.66(7) . . ?
C15 Co C13 66.39(7) . . ?
C12 Co C13 38.46(7) . . ?
C22 Si C23 108.94(10) . . ?
C22 Si C25 113.04(9) . . ?
C23 Si C25 114.15(10) . . ?
C22 Si C24 109.45(9) . . ?
C23 Si C24 106.25(11) . . ?
C25 Si C24 104.64(11) . . ?
N2 C1 N1 102.30(15) . . ?
N2 C1 Co 132.01(13) . . ?
N1 C1 Co 125.65(13) . . ?
C2 N1 C1 111.54(16) . . ?
C2 N1 C4 123.04(16) . . ?
C1 N1 C4 125.06(15) . . ?
C1 N2 C3 112.02(15) . . ?
C1 N2 C7 125.55(15) . . ?
C3 N2 C7 122.36(15) . . ?
C3 C2 N1 107.40(17) . . ?
C3 C2 H2A 126.3 . . ?
N1 C2 H2A 126.3 . . ?
C2 C3 N2 106.71(17) . . ?
C2 C3 H3A 126.6 . . ?
N2 C3 H3A 126.6 . . ?
N1 C4 C6 111.50(16) . . ?
N1 C4 C5 109.90(19) . . ?
C6 C4 C5 111.30(18) . . ?
N1 C4 H4A 108.0 . . ?
C6 C4 H4A 108.0 . . ?
C5 C4 H4A 108.0 . . ?
C4 C5 H5A 109.5 . . ?
C4 C5 H5B 109.5 . . ?
H5A C5 H5B 109.5 . . ?
C4 C5 H5C 109.5 . . ?
H5A C5 H5C 109.5 . . ?
H5B C5 H5C 109.5 . . ?
C4 C6 H6A 109.5 . . ?
C4 C6 H6B 109.5 . . ?
H6A C6 H6B 109.5 . . ?
C4 C6 H6C 109.5 . . ?
H6A C6 H6C 109.5 . . ?
H6B C6 H6C 109.5 . . ?
N2 C7 C8 111.10(16) . . ?
N2 C7 C9 109.75(16) . . ?
C8 C7 C9 109.83(16) . . ?
N2 C7 H7A 108.7 . . ?
C8 C7 H7A 108.7 . . ?
C9 C7 H7A 108.7 . . ?
C7 C8 H8A 109.5 . . ?
C7 C8 H8B 109.5 . . ?
H8A C8 H8B 109.5 . . ?
C7 C8 H8C 109.5 . . ?
H8A C8 H8C 109.5 . . ?
H8B C8 H8C 109.5 . . ?
C7 C9 H9A 109.5 . . ?
C7 C9 H9B 109.5 . . ?
H9A C9 H9B 109.5 . . ?
C7 C9 H9C 109.5 . . ?
H9A C9 H9C 109.5 . . ?
H9B C9 H9C 109.5 . . ?
C15 C11 C12 108.36(16) . . ?
C15 C11 C16 126.05(19) . . ?
C12 C11 C16 125.45(19) . . ?
C15 C11 Co 70.74(10) . . ?
C12 C11 Co 71.00(10) . . ?
C16 C11 Co 127.29(14) . . ?
C13 C12 C11 108.51(16) . . ?
C13 C12 C17 125.89(19) . . ?
C11 C12 C17 125.39(19) . . ?
C13 C12 Co 71.54(10) . . ?
C11 C12 Co 69.26(10) . . ?
C17 C12 Co 129.06(13) . . ?
C12 C13 C14 107.30(15) . . ?
C12 C13 C18 125.45(17) . . ?
C14 C13 C18 126.09(17) . . ?
C12 C13 Co 70.01(10) . . ?
C14 C13 Co 68.60(9) . . ?
C18 C13 Co 136.11(13) . . ?
C15 C14 C13 108.73(15) . . ?
C15 C14 C19 125.68(17) . . ?
C13 C14 C19 125.14(16) . . ?
C15 C14 Co 70.63(9) . . ?
C13 C14 Co 71.74(10) . . ?
C19 C14 Co 129.63(13) . . ?
C11 C15 C14 107.06(16) . . ?
C11 C15 C20 126.42(17) . . ?
C14 C15 C20 126.37(17) . . ?
C11 C15 Co 69.83(10) . . ?
C14 C15 Co 69.81(10) . . ?
C20 C15 Co 128.96(13) . . ?
C11 C16 H16A 109.5 . . ?
C11 C16 H16B 109.5 . . ?
H16A C16 H16B 109.5 . . ?
C11 C16 H16C 109.5 . . ?
H16A C16 H16C 109.5 . . ?
H16B C16 H16C 109.5 . . ?
C12 C17 H17A 109.5 . . ?
C12 C17 H17B 109.5 . . ?
H17A C17 H17B 109.5 . . ?
C12 C17 H17C 109.5 . . ?
H17A C17 H17C 109.5 . . ?
H17B C17 H17C 109.5 . . ?
C13 C18 H18A 109.5 . . ?
C13 C18 H18B 109.5 . . ?
H18A C18 H18B 109.5 . . ?
C13 C18 H18C 109.5 . . ?
H18A C18 H18C 109.5 . . ?
H18B C18 H18C 109.5 . . ?
C14 C19 H19A 109.5 . . ?
C14 C19 H19B 109.5 . . ?
H19A C19 H19B 109.5 . . ?
C14 C19 H19C 109.5 . . ?
H19A C19 H19C 109.5 . . ?
H19B C19 H19C 109.5 . . ?
C15 C20 H20A 109.5 . . ?
C15 C20 H20B 109.5 . . ?
H20A C20 H20B 109.5 . . ?
C15 C20 H20C 109.5 . . ?
H20A C20 H20C 109.5 . . ?
H20B C20 H20C 109.5 . . ?
C22 C21 Co 70.85(10) . . ?
C22 C21 H21A 116.5 . . ?
Co C21 H21A 116.5 . . ?
C22 C21 H21B 116.5 . . ?
Co C21 H21B 116.5 . . ?
H21A C21 H21B 113.5 . . ?
C21 C22 Si 124.09(14) . . ?
C21 C22 Co 67.56(10) . . ?
Si C22 Co 128.75(10) . . ?
C21 C22 H22A 110.0 . . ?
Si C22 H22A 110.0 . . ?
Co C22 H22A 110.0 . . ?
Si C23 H23A 109.5 . . ?
Si C23 H23B 109.5 . . ?
H23A C23 H23B 109.5 . . ?
Si C23 H23C 109.5 . . ?
H23A C23 H23C 109.5 . . ?
H23B C23 H23C 109.5 . . ?
Si C24 H24A 109.5 . . ?
Si C24 H24B 109.5 . . ?
H24A C24 H24B 109.5 . . ?
Si C24 H24C 109.5 . . ?
H24A C24 H24C 109.5 . . ?
H24B C24 H24C 109.5 . . ?
Si C25 H25A 109.5 . . ?
Si C25 H25B 109.5 . . ?
H25A C25 H25B 109.5 . . ?
Si C25 H25C 109.5 . . ?
H25A C25 H25C 109.5 . . ?
H25B C25 H25C 109.5 . . ?

loop_
_geom_bond_atom_site_label_1
_geom_bond_atom_site_label_2
_geom_bond_distance
_geom_bond_site_symmetry_2
_geom_bond_publ_flag
Co C1 1.9258(18) . ?
Co C21 1.9916(18) . ?
Co C22 2.0355(17) . ?
Co C11 2.0961(18) . ?
Co C14 2.0973(17) . ?
Co C15 2.1081(17) . ?
Co C12 2.1193(18) . ?
Co C13 2.1391(17) . ?
Si C22 1.8411(18) . ?
Si C23 1.872(2) . ?
Si C25 1.872(2) . ?
Si C24 1.881(2) . ?
C1 N2 1.371(2) . ?
C1 N1 1.379(2) . ?
N1 C2 1.377(3) . ?
N1 C4 1.468(2) . ?
N2 C3 1.381(2) . ?
N2 C7 1.469(2) . ?
C2 C3 1.333(3) . ?
C2 H2A 0.9500 . ?
C3 H3A 0.9500 . ?
C4 C6 1.525(3) . ?
C4 C5 1.525(3) . ?
C4 H4A 1.0000 . ?
C5 H5A 0.9800 . ?
C5 H5B 0.9800 . ?
C5 H5C 0.9800 . ?
C6 H6A 0.9800 . ?
C6 H6B 0.9800 . ?
C6 H6C 0.9800 . ?
C7 C8 1.527(3) . ?
C7 C9 1.528(3) . ?
C7 H7A 1.0000 . ?
C8 H8A 0.9800 . ?
C8 H8B 0.9800 . ?
C8 H8C 0.9800 . ?
C9 H9A 0.9800 . ?
C9 H9B 0.9800 . ?
C9 H9C 0.9800 . ?
C11 C15 1.419(3) . ?
C11 C12 1.433(3) . ?
C11 C16 1.500(3) . ?
C12 C13 1.403(3) . ?
C12 C17 1.504(3) . ?
C13 C14 1.438(2) . ?
C13 C18 1.503(3) . ?
C14 C15 1.423(2) . ?
C14 C19 1.498(3) . ?
C15 C20 1.503(3) . ?
C16 H16A 0.9800 . ?
C16 H16B 0.9800 . ?
C16 H16C 0.9800 . ?
C17 H17A 0.9800 . ?
C17 H17B 0.9800 . ?
C17 H17C 0.9800 . ?
C18 H18A 0.9800 . ?
C18 H18B 0.9800 . ?
C18 H18C 0.9800 . ?
C19 H19A 0.9800 . ?
C19 H19B 0.9800 . ?
C19 H19C 0.9800 . ?
C20 H20A 0.9800 . ?
C20 H20B 0.9800 . ?
C20 H20C 0.9800 . ?
C21 C22 1.430(3) . ?
C21 H21A 0.9900 . ?
C21 H21B 0.9900 . ?
C22 H22A 1.0000 . ?
C23 H23A 0.9800 . ?
C23 H23B 0.9800 . ?
C23 H23C 0.9800 . ?
C24 H24A 0.9800 . ?
C24 H24B 0.9800 . ?
C24 H24C 0.9800 . ?
C25 H25A 0.9800 . ?
C25 H25B 0.9800 . ?
C25 H25C 0.9800 . ?
